data_7132553
loop_
_publ_author_name
'Liu, Rui'
'Mondal, Kartik Chandra'
'Wang, Chenfeng'
'Suthar, Sonam'
'Fang, Zijie'
'Zuo, Darui'
'Li, Yan'

_publ_section_title
;
 Synthesis of SiN/SiS-heterocycles <i>via</i> the reactions of a
 bis-silylene with isocyanate/isothiocyanate molecules.
;
_journal_issue 9
_journal_name_full 'Chemical communications (Cambridge, England)'
_journal_page_first 1148
_journal_page_last 1151
_journal_paper_doi 10.1039/d3cc04950g
_journal_volume 60
_journal_year 2024
_chemical_formula_moiety 'C48 H64 B10 F6 N6 O3 Si2'
_chemical_formula_sum 'C48 H64 B10 F6 N6 O3 Si2'
_chemical_formula_weight 1051.33
_space_group_crystal_system monoclinic
_space_group_IT_number 14
_space_group_name_Hall '-P 2ybc'
_space_group_name_H-M_alt 'P 1 21/c 1'
_atom_sites_solution_hydrogens geom
_atom_sites_solution_primary iterative
_audit_creation_date 2022-06-27
_audit_creation_method
;
Olex2 1.5
(compiled 2021.12.09 svn.r5202d8cf for OlexSys, GUI svn.r6439)
;
_audit_update_record
;
2023-09-20 deposited with the CCDC.	2023-12-27 downloaded from the CCDC.
;
_cell_angle_alpha 90
_cell_angle_beta 99.975(7)
_cell_angle_gamma 90
_cell_formula_units_Z 4
_cell_length_a 14.118(3)
_cell_length_b 18.777(4)
_cell_length_c 20.911(4)
_cell_measurement_reflns_used 6294
_cell_measurement_temperature 296.15
_cell_measurement_theta_max 23.316
_cell_measurement_theta_min 2.191
_cell_volume 5460(2)
_computing_cell_refinement 'SAINT V8.40B (?, 2016)'
_computing_data_reduction 'SAINT V8.40B (?, 2016)'
_computing_molecular_graphics 'Olex2 1.5 (Dolomanov et al., 2009)'
_computing_publication_material 'Olex2 1.5 (Dolomanov et al., 2009)'
_computing_structure_refinement 'SHELXL 2018/3 (Sheldrick, 2015)'
_computing_structure_solution 'olex2.solve 1.5 (Bourhis et al., 2015)'
_diffrn_ambient_temperature 296.15
_diffrn_measured_fraction_theta_full 0.997
_diffrn_measured_fraction_theta_max 0.985
_diffrn_measurement_device_type 'zju Bruker D8 Venture'
_diffrn_radiation_type MoK\a
_diffrn_radiation_wavelength 0.71073
_diffrn_reflns_av_R_equivalents 0.0941
_diffrn_reflns_av_unetI/netI 0.0989
_diffrn_reflns_Laue_measured_fraction_full 0.997
_diffrn_reflns_Laue_measured_fraction_max 0.985
_diffrn_reflns_limit_h_max 18
_diffrn_reflns_limit_h_min -18
_diffrn_reflns_limit_k_max 18
_diffrn_reflns_limit_k_min -24
_diffrn_reflns_limit_l_max 27
_diffrn_reflns_limit_l_min -27
_diffrn_reflns_number 40756
_diffrn_reflns_point_group_measured_fraction_full 0.997
_diffrn_reflns_point_group_measured_fraction_max 0.985
_diffrn_reflns_theta_full 25.242
_diffrn_reflns_theta_max 27.574
_diffrn_reflns_theta_min 1.949
_diffrn_source_current 40.0
_diffrn_source_power 2.0
_diffrn_source_voltage 50.0
_exptl_absorpt_coefficient_mu 0.132
_exptl_absorpt_correction_T_max 0.7456
_exptl_absorpt_correction_T_min 0.5689
_exptl_absorpt_correction_type multi-scan
_exptl_absorpt_process_details
;
SADABS-2016/2 (Bruker,2016/2) was used for absorption correction.
wR2(int) was 0.1648 before and 0.0918 after correction.
The Ratio of minimum to maximum transmission is 0.7630.
The \l/2 correction factor is Not present.
;
_exptl_crystal_colour 'clear reddish yellow'
_exptl_crystal_colour_lustre clear
_exptl_crystal_colour_modifier reddish
_exptl_crystal_colour_primary yellow
_exptl_crystal_density_diffrn 1.279
_exptl_crystal_description needle
_exptl_crystal_F_000 2200
_refine_diff_density_max 0.482
_refine_diff_density_min -0.430
_refine_diff_density_rms 0.081
_refine_ls_extinction_method none
_refine_ls_goodness_of_fit_ref 1.109
_refine_ls_hydrogen_treatment constr
_refine_ls_matrix_type full
_refine_ls_number_parameters 688
_refine_ls_number_reflns 12458
_refine_ls_number_restraints 0
_refine_ls_restrained_S_all 1.109
_refine_ls_R_factor_all 0.1969
_refine_ls_R_factor_gt 0.1204
_refine_ls_shift/su_max 0.000
_refine_ls_shift/su_mean 0.000
_refine_ls_structure_factor_coef Fsqd
_refine_ls_weighting_details 'w=1/[\s^2^(Fo^2^)+25.0302P] where P=(Fo^2^+2Fc^2^)/3'
_refine_ls_weighting_scheme calc
_refine_ls_wR_factor_gt 0.2013
_refine_ls_wR_factor_ref 0.2405
_reflns_Friedel_coverage 0.000
_reflns_number_gt 7577
_reflns_number_total 12458
_reflns_threshold_expression 'I > 2\s(I)'
_cod_data_source_file d3cc04950g2.cif
_cod_data_source_block 220525li_lidz236494_zcs_0m
_cod_depositor_comments 'Adding full bibliography for 7132552--7132556.cif.'
_cod_database_code 7132553
_shelx_shelxl_version_number 2018/3
_shelx_space_group_comment
;
The symmetry employed for this shelxl refinement is uniquely defined
by the following loop, which should always be used as a source of
symmetry information in preference to the above space-group names.
They are only intended as comments.
;
_olex2_refinement_description
;
1. Fixed Uiso
 At 1.2 times of:
  All B(H) groups, All C(H) groups
 At 1.5 times of:
  All C(H,H,H) groups
2.a Aromatic/amide H refined with riding coordinates:
 C27(H27), C38(H38), C28(H28), C36(H36), C24(H24), C25(H25), C41(H41),
 C40(H40), C39(H39), C8(H8), C12(H12), C5(H5), C1(H1A), C4(H4A), C11(H11),
 C9(H9A), C2(H2A), C10(H10A)
2.b Idealised Me refined as rotating group:
 C16(H16A,H16B,H16C), C17(H17A,H17B,H17C), C20(H20A,H20B,H20C), C29(H29A,H29B,
 H29C), C31(H31A,H31B,H31C), C18(H18A,H18B,H18C), C42(H42A,H42B,H42C), C35(H35A,
 H35B,H35C), C21(H21A,H21B,H21C), C15(H15A,H15B,H15C), C43(H43A,H43B,H43C),
 C32(H32A,H32B,H32C)
2.c Boron cage BH refined with riding coordinates:
 B1(H1), B4(H4), B8(H8A), B7(H7), B2(H2), B9(H9), B10(H10), B3(H3), B5(H5A),
 B6(H6)
;
_olex2_submission_special_instructions 'No special instructions were received'

loop_
_space_group_symop_operation_xyz
'x, y, z'
'-x, y+1/2, -z+1/2'
'-x, -y, -z'
'x, -y-1/2, z-1/2'

loop_
_atom_site_label
_atom_site_type_symbol
_atom_site_fract_x
_atom_site_fract_y
_atom_site_fract_z
_atom_site_U_iso_or_equiv
_atom_site_adp_type
_atom_site_occupancy
_atom_site_site_symmetry_order
_atom_site_calc_flag
_atom_site_refinement_flags_posn
_atom_site_refinement_flags_adp
_atom_site_refinement_flags_occupancy
_atom_site_disorder_assembly
_atom_site_disorder_group
Si2 Si 0.68775(9) 0.23664(7) 0.48948(6) 0.0286(3) Uani 1 1 d . . . . .
Si1 Si 0.47481(9) 0.25796(7) 0.42809(6) 0.0276(3) Uani 1 1 d . . . . .
O3 O 0.7405(2) 0.31343(19) 0.53538(17) 0.0390(9) Uani 1 1 d . . . . .
N6 N 0.3508(3) 0.2534(2) 0.43995(18) 0.0295(9) Uani 1 1 d . . . . .
N5 N 0.4023(3) 0.3106(2) 0.36381(18) 0.0307(9) Uani 1 1 d . . . . .
N3 N 0.8133(3) 0.2187(2) 0.4754(2) 0.0349(10) Uani 1 1 d . . . . .
N2 N 0.5871(3) 0.3486(2) 0.5228(2) 0.0345(10) Uani 1 1 d . . . . .
N4 N 0.7480(3) 0.1772(2) 0.55405(19) 0.0329(9) Uani 1 1 d . . . . .
N1 N 0.7012(3) 0.4062(2) 0.6005(2) 0.0407(11) Uani 1 1 d . . . . .
F4 F 0.1484(3) 0.5315(2) 0.6137(3) 0.1016(17) Uani 1 1 d . . . . .
F3 F 1.2094(3) 0.4230(2) 0.7962(3) 0.1012(17) Uani 1 1 d . . . . .
O2 O 0.2899(3) 0.5102(3) 0.5940(3) 0.0716(14) Uani 1 1 d . . . . .
F2 F 1.1116(4) 0.4990(3) 0.7499(3) 0.121(2) Uani 1 1 d . . . . .
C48 C 0.3220(4) 0.2946(3) 0.3870(2) 0.0321(11) Uani 1 1 d . . . . .
C45 C 0.5138(4) 0.1706(3) 0.3974(2) 0.0317(11) Uani 1 1 d . . . . .
C23 C 0.5087(3) 0.3860(3) 0.5416(2) 0.0338(11) Uani 1 1 d . . . . .
C37 C 0.2222(4) 0.3155(3) 0.3583(2) 0.0352(12) Uani 1 1 d . . . . .
C22 C 0.6800(4) 0.3587(3) 0.5553(2) 0.0353(12) Uani 1 1 d . . . . .
O1 O 1.0759(4) 0.3863(3) 0.7420(3) 0.0903(18) Uani 1 1 d . . . . .
C46 C 0.6326(3) 0.1584(3) 0.4254(2) 0.0320(11) Uani 1 1 d . . . . .
C44 C 0.5757(4) 0.2857(3) 0.4814(2) 0.0323(11) Uani 1 1 d . . . . .
C30 C 0.2923(4) 0.2252(3) 0.4876(2) 0.0369(12) Uani 1 1 d . . . . .
C47 C 0.8309(4) 0.1809(3) 0.5304(2) 0.0358(12) Uani 1 1 d . . . . .
F5 F 0.2043(4) 0.4257(3) 0.6272(3) 0.135(2) Uani 1 1 d . . . . .
C34 C 0.4161(4) 0.3589(3) 0.3088(2) 0.0370(12) Uani 1 1 d . . . . .
C14 C 0.8800(4) 0.2464(3) 0.4333(3) 0.0421(13) Uani 1 1 d . . . . .
C27 C 0.3722(4) 0.4639(3) 0.5132(3) 0.0428(13) Uani 1 1 d . . . . .
H27 H 0.331292 0.490205 0.482264 0.051 Uiso 1 1 calc R U . . .
C19 C 0.7324(4) 0.1546(3) 0.6197(2) 0.0385(12) Uani 1 1 d . . . . .
C38 C 0.1826(4) 0.3771(3) 0.3769(3) 0.0453(14) Uani 1 1 d . . . . .
H38 H 0.217244 0.405360 0.409271 0.054 Uiso 1 1 calc R U . . .
C28 C 0.4466(4) 0.4241(3) 0.4954(3) 0.0398(13) Uani 1 1 d . . . . .
H28 H 0.454716 0.423094 0.452223 0.048 Uiso 1 1 calc R U . . .
C36 C 0.1705(4) 0.2724(3) 0.3107(3) 0.0446(14) Uani 1 1 d . . . . .
H36 H 0.197436 0.230653 0.297940 0.053 Uiso 1 1 calc R U . . .
F6 F 0.1620(4) 0.4653(4) 0.5327(3) 0.138(2) Uani 1 1 d . . . . .
C6 C 0.7962(4) 0.4073(3) 0.6347(3) 0.0409(13) Uani 1 1 d . . . . .
C24 C 0.4944(4) 0.3865(3) 0.6055(3) 0.0459(14) Uani 1 1 d . . . . .
H24 H 0.534848 0.360251 0.636676 0.055 Uiso 1 1 calc R U . . .
C13 C 0.9236(4) 0.1473(3) 0.5592(3) 0.0444(14) Uani 1 1 d . . . . .
C26 C 0.3601(4) 0.4639(3) 0.5758(3) 0.0497(15) Uani 1 1 d . . . . .
C25 C 0.4196(4) 0.4263(3) 0.6232(3) 0.0513(15) Uani 1 1 d . . . . .
H25 H 0.410095 0.427485 0.666109 0.062 Uiso 1 1 calc R U . . .
C41 C 0.0778(4) 0.2925(4) 0.2825(3) 0.0559(17) Uani 1 1 d . . . . .
H41 H 0.041729 0.263212 0.251609 0.067 Uiso 1 1 calc R U . . .
C16 C 0.9453(4) 0.1877(4) 0.4151(3) 0.0531(16) Uani 1 1 d . . . . .
H16A H 0.906818 0.147764 0.397528 0.080 Uiso 1 1 calc R U . . .
H16B H 0.989294 0.172939 0.453019 0.080 Uiso 1 1 calc R U . . .
H16C H 0.980747 0.205357 0.383166 0.080 Uiso 1 1 calc R U . . .
C40 C 0.0392(4) 0.3550(4) 0.2998(3) 0.0551(17) Uani 1 1 d . . . . .
H40 H -0.021896 0.368654 0.279433 0.066 Uiso 1 1 calc R U . . .
C17 C 0.8179(4) 0.2774(3) 0.3724(3) 0.0491(15) Uani 1 1 d . . . . .
H17A H 0.858084 0.302325 0.347236 0.074 Uiso 1 1 calc R U . . .
H17B H 0.771651 0.309707 0.384807 0.074 Uiso 1 1 calc R U . . .
H17C H 0.784976 0.239426 0.346879 0.074 Uiso 1 1 calc R U . . .
C20 C 0.6401(4) 0.1924(4) 0.6311(3) 0.0509(16) Uani 1 1 d . . . . .
H20A H 0.588118 0.180109 0.596891 0.076 Uiso 1 1 calc R U . . .
H20B H 0.649875 0.242970 0.631460 0.076 Uiso 1 1 calc R U . . .
H20C H 0.624748 0.177584 0.672040 0.076 Uiso 1 1 calc R U . . .
C29 C 0.2467(4) 0.2859(3) 0.5196(3) 0.0526(16) Uani 1 1 d . . . . .
H29A H 0.295829 0.318290 0.539276 0.079 Uiso 1 1 calc R U . . .
H29B H 0.213427 0.267140 0.552191 0.079 Uiso 1 1 calc R U . . .
H29C H 0.201914 0.310740 0.487370 0.079 Uiso 1 1 calc R U . . .
C31 C 0.3621(4) 0.1856(3) 0.5394(3) 0.0511(16) Uani 1 1 d . . . . .
H31A H 0.389973 0.146350 0.519754 0.077 Uiso 1 1 calc R U . . .
H31B H 0.328171 0.168024 0.572132 0.077 Uiso 1 1 calc R U . . .
H31C H 0.412093 0.217449 0.558783 0.077 Uiso 1 1 calc R U . . .
C39 C 0.0900(4) 0.3976(3) 0.3471(3) 0.0551(16) Uani 1 1 d . . . . .
H39 H 0.063248 0.439726 0.359169 0.066 Uiso 1 1 calc R U . . .
B1 B 0.5931(4) 0.1782(3) 0.3445(3) 0.0328(13) Uani 1 1 d . . . . .
H1 H 0.610023 0.228815 0.322584 0.039 Uiso 1 1 calc R U . . .
C18 C 0.7202(5) 0.0740(3) 0.6222(3) 0.0560(17) Uani 1 1 d . . . . .
H18A H 0.710124 0.060267 0.664745 0.084 Uiso 1 1 calc R U . . .
H18B H 0.776979 0.051083 0.612763 0.084 Uiso 1 1 calc R U . . .
H18C H 0.665691 0.059816 0.590648 0.084 Uiso 1 1 calc R U . . .
C8 C 0.9973(4) 0.1873(4) 0.5944(3) 0.0589(18) Uani 1 1 d . . . . .
H8 H 0.988420 0.235799 0.600249 0.071 Uiso 1 1 calc R U . . .
C42 C 0.3562(5) 0.4268(3) 0.3055(3) 0.0534(16) Uani 1 1 d . . . . .
H42A H 0.378304 0.460057 0.276483 0.080 Uiso 1 1 calc R U . . .
H42B H 0.362724 0.447469 0.348045 0.080 Uiso 1 1 calc R U . . .
H42C H 0.289838 0.415630 0.289981 0.080 Uiso 1 1 calc R U . . .
B4 B 0.6231(5) 0.0277(3) 0.3589(3) 0.0417(15) Uani 1 1 d . . . . .
H4 H 0.659357 -0.020569 0.345581 0.050 Uiso 1 1 calc R U . . .
F1 F 1.0839(4) 0.4441(5) 0.8313(3) 0.158(3) Uani 1 1 d . . . . .
C35 C 0.3933(5) 0.3187(4) 0.2446(3) 0.0628(19) Uani 1 1 d . . . . .
H35A H 0.326821 0.304923 0.236806 0.094 Uiso 1 1 calc R U . . .
H35B H 0.433001 0.277011 0.246505 0.094 Uiso 1 1 calc R U . . .
H35C H 0.405710 0.348981 0.209928 0.094 Uiso 1 1 calc R U . . .
C21 C 0.8143(4) 0.1792(4) 0.6732(3) 0.0602(18) Uani 1 1 d . . . . .
H21A H 0.826292 0.229013 0.667817 0.090 Uiso 1 1 calc R U . . .
H21B H 0.871495 0.152587 0.670395 0.090 Uiso 1 1 calc R U . . .
H21C H 0.796445 0.171507 0.714923 0.090 Uiso 1 1 calc R U . . .
C15 C 0.9407(4) 0.3072(4) 0.4676(3) 0.0578(17) Uani 1 1 d . . . . .
H15A H 0.977614 0.290089 0.507554 0.087 Uiso 1 1 calc R U . . .
H15B H 0.899167 0.345000 0.476743 0.087 Uiso 1 1 calc R U . . .
H15C H 0.983331 0.324763 0.440131 0.087 Uiso 1 1 calc R U . . .
C43 C 0.5222(4) 0.3806(3) 0.3222(3) 0.0555(16) Uani 1 1 d . . . . .
H43A H 0.535352 0.411385 0.288155 0.083 Uiso 1 1 calc R U . . .
H43B H 0.561723 0.338803 0.323875 0.083 Uiso 1 1 calc R U . . .
H43C H 0.536007 0.405188 0.362993 0.083 Uiso 1 1 calc R U . . .
C3 C 0.9801(4) 0.3990(4) 0.7074(4) 0.0604(18) Uani 1 1 d . . . . .
C12 C 0.9369(5) 0.0753(4) 0.5521(3) 0.0617(19) Uani 1 1 d . . . . .
H12 H 0.887489 0.047978 0.529143 0.074 Uiso 1 1 calc R U . . .
C5 C 0.8769(4) 0.4069(4) 0.6056(3) 0.0565(17) Uani 1 1 d . . . . .
H5 H 0.868860 0.408708 0.560536 0.068 Uiso 1 1 calc R U . . .
B8 B 0.4987(5) 0.0422(3) 0.3307(3) 0.0380(14) Uani 1 1 d . . . . .
H8A H 0.454162 0.003600 0.299171 0.046 Uiso 1 1 calc R U . . .
C1 C 0.8111(5) 0.4086(4) 0.7014(3) 0.066(2) Uani 1 1 d . . . . .
H1A H 0.758630 0.413139 0.722500 0.079 Uiso 1 1 calc R U . . .
C32 C 0.2159(4) 0.1730(3) 0.4552(3) 0.0566(17) Uani 1 1 d . . . . .
H32A H 0.172625 0.197087 0.421667 0.085 Uiso 1 1 calc R U . . .
H32B H 0.180684 0.154747 0.487000 0.085 Uiso 1 1 calc R U . . .
H32C H 0.246418 0.134356 0.436596 0.085 Uiso 1 1 calc R U . . .
B7 B 0.4797(4) 0.1348(3) 0.3216(3) 0.0365(14) Uani 1 1 d . . . . .
H7 H 0.422517 0.157009 0.284525 0.044 Uiso 1 1 calc R U . . .
B2 B 0.6813(5) 0.1123(3) 0.3673(3) 0.0369(14) Uani 1 1 d . . . . .
H2 H 0.755880 0.119695 0.359759 0.044 Uiso 1 1 calc R U . . .
B9 B 0.5854(4) 0.0964(3) 0.3017(3) 0.0395(14) Uani 1 1 d . . . . .
H9 H 0.597564 0.093247 0.251241 0.047 Uiso 1 1 calc R U . . .
C01T C 1.1191(5) 0.4372(4) 0.7772(4) 0.068(2) Uani 1 1 d . . . . .
B10 B 0.5498(4) 0.1071(3) 0.4558(3) 0.0347(13) Uani 1 1 d . . . . .
H10 H 0.538264 0.111783 0.506353 0.042 Uiso 1 1 calc R U . . .
B3 B 0.6547(5) 0.0672(3) 0.4362(3) 0.0359(14) Uani 1 1 d . . . . .
H3 H 0.711785 0.045102 0.473419 0.043 Uiso 1 1 calc R U . . .
B5 B 0.5430(5) 0.0248(3) 0.4142(3) 0.0394(14) Uani 1 1 d . . . . .
H5A H 0.527034 -0.025264 0.437527 0.047 Uiso 1 1 calc R U . . .
C4 C 0.9688(4) 0.4039(4) 0.6407(4) 0.0641(19) Uani 1 1 d . . . . .
H4A H 1.021972 0.405133 0.619889 0.077 Uiso 1 1 calc R U . . .
B6 B 0.4532(5) 0.0909(3) 0.3911(3) 0.0368(14) Uani 1 1 d . . . . .
H6 H 0.378816 0.084376 0.399390 0.044 Uiso 1 1 calc R U . . .
C01Z C 0.2069(7) 0.4859(5) 0.5925(5) 0.085(3) Uani 1 1 d . . . . .
C11 C 1.0235(6) 0.0429(5) 0.5790(4) 0.076(2) Uani 1 1 d . . . . .
H11 H 1.031715 -0.005833 0.574267 0.091 Uiso 1 1 calc R U . . .
C9 C 1.0850(5) 0.1555(6) 0.6214(3) 0.076(2) Uani 1 1 d . . . . .
H9A H 1.134504 0.182461 0.644723 0.091 Uiso 1 1 calc R U . . .
C2 C 0.9035(5) 0.4031(5) 0.7382(3) 0.079(2) Uani 1 1 d . . . . .
H2A H 0.912131 0.402375 0.783338 0.094 Uiso 1 1 calc R U . . .
C10 C 1.0962(6) 0.0831(6) 0.6124(4) 0.087(3) Uani 1 1 d . . . . .
H10A H 1.154339 0.061527 0.629497 0.104 Uiso 1 1 calc R U . . .

loop_
_atom_site_aniso_label
_atom_site_aniso_U_11
_atom_site_aniso_U_22
_atom_site_aniso_U_33
_atom_site_aniso_U_23
_atom_site_aniso_U_13
_atom_site_aniso_U_12
Si2 0.0248(7) 0.0333(7) 0.0266(7) 0.0003(6) 0.0012(5) -0.0006(6)
Si1 0.0257(7) 0.0302(7) 0.0262(7) 0.0025(6) 0.0026(5) 0.0005(6)
O3 0.0274(19) 0.045(2) 0.043(2) -0.0059(17) 0.0017(16) 0.0001(17)
N6 0.028(2) 0.032(2) 0.028(2) 0.0053(17) 0.0044(17) -0.0016(18)
N5 0.031(2) 0.035(2) 0.025(2) 0.0067(17) 0.0002(17) -0.0022(19)
N3 0.028(2) 0.046(3) 0.031(2) -0.0006(19) 0.0047(18) 0.005(2)
N2 0.030(2) 0.033(2) 0.038(2) -0.0089(19) -0.0009(19) 0.0000(19)
N4 0.030(2) 0.041(2) 0.027(2) 0.0013(18) 0.0022(18) 0.0036(19)
N1 0.031(2) 0.045(3) 0.044(3) -0.013(2) -0.001(2) -0.002(2)
F4 0.067(3) 0.089(3) 0.163(5) 0.002(3) 0.059(3) 0.033(3)
F3 0.050(3) 0.088(3) 0.143(4) -0.007(3) -0.046(3) -0.002(2)
O2 0.043(3) 0.070(3) 0.106(4) -0.024(3) 0.022(3) 0.009(2)
F2 0.111(4) 0.064(3) 0.158(5) 0.025(3) -0.063(4) -0.016(3)
C48 0.034(3) 0.028(2) 0.032(3) -0.004(2) 0.000(2) -0.005(2)
C45 0.029(3) 0.036(3) 0.028(3) 0.001(2) -0.001(2) 0.000(2)
C23 0.026(3) 0.035(3) 0.037(3) -0.005(2) -0.002(2) -0.003(2)
C37 0.028(3) 0.042(3) 0.034(3) 0.007(2) 0.001(2) 0.003(2)
C22 0.032(3) 0.036(3) 0.036(3) 0.001(2) 0.002(2) 0.002(2)
O1 0.062(3) 0.063(3) 0.126(5) -0.010(3) -0.038(3) -0.002(3)
C46 0.027(3) 0.040(3) 0.029(3) -0.002(2) 0.005(2) 0.002(2)
C44 0.036(3) 0.031(2) 0.030(3) -0.004(2) 0.006(2) 0.005(2)
C30 0.029(3) 0.045(3) 0.036(3) 0.009(2) 0.007(2) -0.001(2)
C47 0.036(3) 0.042(3) 0.029(3) -0.005(2) 0.001(2) 0.004(2)
F5 0.096(4) 0.111(4) 0.218(7) 0.048(5) 0.087(4) 0.026(3)
C34 0.043(3) 0.038(3) 0.030(3) 0.013(2) 0.005(2) 0.001(2)
C14 0.033(3) 0.058(4) 0.036(3) 0.001(3) 0.006(2) -0.010(3)
C27 0.032(3) 0.039(3) 0.055(4) -0.002(3) -0.001(3) 0.001(2)
C19 0.038(3) 0.051(3) 0.025(3) 0.006(2) 0.002(2) 0.006(3)
C38 0.034(3) 0.051(3) 0.048(3) -0.002(3) -0.003(3) 0.003(3)
C28 0.036(3) 0.041(3) 0.040(3) -0.001(2) -0.001(2) -0.001(2)
C36 0.042(3) 0.050(3) 0.037(3) 0.003(3) -0.009(3) -0.002(3)
F6 0.057(3) 0.200(7) 0.154(6) -0.040(5) 0.007(3) 0.014(4)
C6 0.038(3) 0.039(3) 0.043(3) -0.006(2) 0.000(3) 0.001(3)
C24 0.044(3) 0.059(4) 0.034(3) -0.003(3) 0.003(3) 0.010(3)
C13 0.036(3) 0.064(4) 0.033(3) 0.005(3) 0.004(2) 0.017(3)
C26 0.038(3) 0.048(3) 0.065(4) -0.015(3) 0.013(3) 0.004(3)
C25 0.048(4) 0.066(4) 0.039(3) -0.012(3) 0.007(3) 0.002(3)
C41 0.045(4) 0.067(4) 0.047(4) 0.011(3) -0.015(3) -0.017(3)
C16 0.037(3) 0.083(5) 0.041(3) -0.004(3) 0.011(3) -0.001(3)
C40 0.035(3) 0.063(4) 0.062(4) 0.024(3) -0.007(3) 0.000(3)
C17 0.042(3) 0.067(4) 0.039(3) 0.008(3) 0.011(3) -0.008(3)
C20 0.047(3) 0.078(4) 0.028(3) 0.008(3) 0.009(3) 0.014(3)
C29 0.050(4) 0.056(4) 0.058(4) 0.004(3) 0.027(3) 0.005(3)
C31 0.040(3) 0.069(4) 0.046(3) 0.023(3) 0.010(3) 0.009(3)
C39 0.037(3) 0.054(4) 0.072(4) 0.012(3) 0.005(3) 0.008(3)
B1 0.032(3) 0.037(3) 0.030(3) -0.001(2) 0.004(2) 0.005(3)
C18 0.064(4) 0.056(4) 0.049(4) 0.017(3) 0.013(3) 0.009(3)
C8 0.040(3) 0.103(6) 0.032(3) 0.005(3) 0.003(3) 0.013(4)
C42 0.063(4) 0.046(3) 0.053(4) 0.019(3) 0.013(3) 0.008(3)
B4 0.051(4) 0.038(3) 0.035(3) -0.008(3) 0.005(3) 0.003(3)
F1 0.105(5) 0.272(9) 0.096(4) -0.047(5) 0.012(4) -0.031(5)
C35 0.095(5) 0.061(4) 0.034(3) 0.006(3) 0.014(3) -0.005(4)
C21 0.053(4) 0.100(5) 0.027(3) 0.002(3) 0.004(3) -0.007(4)
C15 0.050(4) 0.080(5) 0.045(4) 0.000(3) 0.011(3) -0.018(4)
C43 0.057(4) 0.050(4) 0.062(4) 0.019(3) 0.016(3) -0.003(3)
C3 0.033(3) 0.063(4) 0.077(5) -0.002(4) -0.013(3) -0.006(3)
C12 0.060(4) 0.077(5) 0.049(4) 0.009(3) 0.013(3) 0.032(4)
C5 0.049(4) 0.074(4) 0.045(3) -0.017(3) 0.004(3) -0.013(3)
B8 0.041(4) 0.035(3) 0.036(3) -0.011(3) 0.001(3) 0.001(3)
C1 0.042(4) 0.110(6) 0.045(4) -0.006(4) 0.007(3) -0.013(4)
C32 0.046(4) 0.065(4) 0.060(4) 0.009(3) 0.013(3) -0.018(3)
B7 0.035(3) 0.044(3) 0.028(3) -0.001(3) -0.002(3) 0.001(3)
B2 0.038(3) 0.041(3) 0.031(3) -0.002(3) 0.006(3) 0.005(3)
B9 0.039(3) 0.044(3) 0.036(3) -0.012(3) 0.006(3) -0.001(3)
C01T 0.055(4) 0.063(5) 0.076(5) -0.009(4) -0.015(4) -0.001(4)
B10 0.040(3) 0.031(3) 0.032(3) 0.004(2) 0.005(3) 0.004(3)
B3 0.041(4) 0.032(3) 0.035(3) 0.000(2) 0.007(3) 0.009(3)
B5 0.049(4) 0.027(3) 0.042(3) -0.002(3) 0.005(3) -0.001(3)
C4 0.034(3) 0.082(5) 0.077(5) -0.027(4) 0.011(3) -0.014(3)
B6 0.037(3) 0.032(3) 0.042(3) -0.004(3) 0.009(3) -0.001(3)
C01Z 0.080(6) 0.082(6) 0.103(7) 0.006(5) 0.044(6) 0.019(5)
C11 0.071(5) 0.090(6) 0.071(5) 0.019(4) 0.021(4) 0.051(5)
C9 0.036(4) 0.146(8) 0.043(4) 0.011(5) -0.001(3) 0.008(5)
C2 0.056(5) 0.127(7) 0.047(4) 0.014(4) -0.007(3) -0.019(5)
C10 0.050(5) 0.149(9) 0.064(5) 0.027(6) 0.012(4) 0.049(6)

loop_
_atom_type_symbol
_atom_type_description
_atom_type_scat_dispersion_real
_atom_type_scat_dispersion_imag
_atom_type_scat_source
C C 0.0033 0.0016 'International Tables Vol C Tables 4.2.6.8 and 6.1.1.4'
H H 0.0000 0.0000 'International Tables Vol C Tables 4.2.6.8 and 6.1.1.4'
B B 0.0013 0.0007 'International Tables Vol C Tables 4.2.6.8 and 6.1.1.4'
F F 0.0171 0.0103 'International Tables Vol C Tables 4.2.6.8 and 6.1.1.4'
N N 0.0061 0.0033 'International Tables Vol C Tables 4.2.6.8 and 6.1.1.4'
O O 0.0106 0.0060 'International Tables Vol C Tables 4.2.6.8 and 6.1.1.4'
Si Si 0.0817 0.0704 'International Tables Vol C Tables 4.2.6.8 and 6.1.1.4'

loop_
_geom_angle_atom_site_label_1
_geom_angle_atom_site_label_2
_geom_angle_atom_site_label_3
_geom_angle
_geom_angle_site_symmetry_1
_geom_angle_site_symmetry_3
_geom_angle_publ_flag
O3 Si2 N3 85.04(18) . . ?
O3 Si2 N4 89.92(18) . . ?
O3 Si2 C46 171.1(2) . . ?
O3 Si2 C47 84.94(18) . . ?
N3 Si2 C46 91.77(19) . . ?
N3 Si2 C47 35.50(17) . . ?
N4 Si2 N3 71.24(19) . . ?
N4 Si2 C46 96.9(2) . . ?
N4 Si2 C47 35.83(17) . . ?
C46 Si2 C47 97.27(19) . . ?
C44 Si2 O3 85.2(2) . . ?
C44 Si2 N3 155.4(2) . . ?
C44 Si2 N4 131.3(2) . . ?
C44 Si2 C46 94.4(2) . . ?
C44 Si2 C47 163.7(2) . . ?
N6 Si1 N5 72.27(18) . . ?
N6 Si1 C48 36.29(17) . . ?
N6 Si1 C45 110.7(2) . . ?
N5 Si1 C48 35.98(17) . . ?
N5 Si1 C45 112.4(2) . . ?
C45 Si1 C48 116.6(2) . . ?
C44 Si1 N6 129.3(2) . . ?
C44 Si1 N5 127.1(2) . . ?
C44 Si1 C48 140.3(2) . . ?
C44 Si1 C45 103.1(2) . . ?
C22 O3 Si2 116.6(3) . . ?
C48 N6 Si1 91.2(3) . . ?
C48 N6 C30 128.6(4) . . ?
C30 N6 Si1 139.9(3) . . ?
C48 N5 Si1 90.7(3) . . ?
C48 N5 C34 129.9(4) . . ?
C34 N5 Si1 139.2(3) . . ?
C47 N3 Si2 89.9(3) . . ?
C47 N3 C14 130.7(4) . . ?
C14 N3 Si2 137.8(4) . . ?
C23 N2 C44 123.6(4) . . ?
C22 N2 C23 121.0(4) . . ?
C22 N2 C44 113.6(4) . . ?
C47 N4 Si2 91.1(3) . . ?
C47 N4 C19 128.9(4) . . ?
C19 N4 Si2 136.5(3) . . ?
C22 N1 C6 117.4(5) . . ?
C01Z O2 C26 117.7(6) . . ?
N6 C48 Si1 52.5(2) . . ?
N6 C48 C37 127.7(4) . . ?
N5 C48 Si1 53.3(2) . . ?
N5 C48 N6 105.8(4) . . ?
N5 C48 C37 126.5(4) . . ?
C37 C48 Si1 177.4(4) . . ?
C46 C45 Si1 109.3(3) . . ?
C46 C45 B1 60.9(3) . . ?
C46 C45 B7 111.7(4) . . ?
C46 C45 B10 60.5(3) . . ?
C46 C45 B6 111.1(4) . . ?
B1 C45 Si1 114.3(3) . . ?
B1 C45 B7 63.0(3) . . ?
B1 C45 B10 111.8(4) . . ?
B1 C45 B6 113.3(4) . . ?
B7 C45 Si1 127.4(4) . . ?
B7 C45 B10 112.8(4) . . ?
B7 C45 B6 62.0(3) . . ?
B10 C45 Si1 115.5(3) . . ?
B6 C45 Si1 128.0(3) . . ?
B6 C45 B10 62.1(3) . . ?
C28 C23 N2 119.4(5) . . ?
C24 C23 N2 121.4(5) . . ?
C24 C23 C28 119.2(5) . . ?
C38 C37 C48 120.9(5) . . ?
C38 C37 C36 120.4(5) . . ?
C36 C37 C48 118.6(5) . . ?
O3 C22 N2 111.5(4) . . ?
N1 C22 O3 126.3(5) . . ?
N1 C22 N2 122.2(5) . . ?
C01T O1 C3 118.3(6) . . ?
C45 C46 Si2 111.8(3) . . ?
C45 C46 B1 60.0(3) . . ?
C45 C46 B2 108.4(4) . . ?
C45 C46 B10 60.5(3) . . ?
C45 C46 B3 108.7(4) . . ?
B1 C46 Si2 120.6(3) . . ?
B1 C46 B2 61.3(3) . . ?
B1 C46 B3 110.9(4) . . ?
B2 C46 Si2 131.8(3) . . ?
B2 C46 B3 61.1(3) . . ?
B10 C46 Si2 111.4(3) . . ?
B10 C46 B1 111.0(4) . . ?
B10 C46 B2 111.0(4) . . ?
B10 C46 B3 61.4(3) . . ?
B3 C46 Si2 125.3(3) . . ?
Si1 C44 Si2 121.0(3) . . ?
N2 C44 Si2 110.6(3) . . ?
N2 C44 Si1 128.4(4) . . ?
N6 C30 C29 110.6(4) . . ?
N6 C30 C31 106.4(4) . . ?
N6 C30 C32 111.2(4) . . ?
C29 C30 C31 109.0(5) . . ?
C29 C30 C32 110.8(5) . . ?
C31 C30 C32 108.8(5) . . ?
N3 C47 Si2 54.6(3) . . ?
N3 C47 N4 107.4(4) . . ?
N3 C47 C13 126.4(5) . . ?
N4 C47 Si2 53.1(2) . . ?
N4 C47 C13 126.2(5) . . ?
C13 C47 Si2 177.4(4) . . ?
N5 C34 C42 113.1(4) . . ?
N5 C34 C35 109.9(4) . . ?
N5 C34 C43 105.8(4) . . ?
C42 C34 C43 107.6(5) . . ?
C35 C34 C42 110.1(5) . . ?
C35 C34 C43 110.1(5) . . ?
N3 C14 C16 111.5(5) . . ?
N3 C14 C17 107.1(4) . . ?
N3 C14 C15 110.1(4) . . ?
C16 C14 C17 110.5(5) . . ?
C16 C14 C15 110.1(5) . . ?
C15 C14 C17 107.5(5) . . ?
C28 C27 H27 120.4 . . ?
C26 C27 H27 120.4 . . ?
C26 C27 C28 119.1(5) . . ?
N4 C19 C20 106.0(4) . . ?
N4 C19 C18 110.5(4) . . ?
N4 C19 C21 111.9(4) . . ?
C18 C19 C20 110.4(5) . . ?
C18 C19 C21 110.5(5) . . ?
C21 C19 C20 107.4(5) . . ?
C37 C38 H38 120.0 . . ?
C37 C38 C39 120.1(6) . . ?
C39 C38 H38 120.0 . . ?
C23 C28 C27 120.5(5) . . ?
C23 C28 H28 119.7 . . ?
C27 C28 H28 119.7 . . ?
C37 C36 H36 120.5 . . ?
C37 C36 C41 119.0(6) . . ?
C41 C36 H36 120.5 . . ?
C5 C6 N1 124.2(5) . . ?
C1 C6 N1 118.8(5) . . ?
C1 C6 C5 117.0(5) . . ?
C23 C24 H24 119.9 . . ?
C23 C24 C25 120.2(5) . . ?
C25 C24 H24 119.9 . . ?
C8 C13 C47 120.9(6) . . ?
C12 C13 C47 120.1(6) . . ?
C12 C13 C8 119.0(6) . . ?
C27 C26 O2 118.2(6) . . ?
C27 C26 C25 122.3(5) . . ?
C25 C26 O2 119.1(6) . . ?
C24 C25 H25 120.7 . . ?
C26 C25 C24 118.6(5) . . ?
C26 C25 H25 120.7 . . ?
C36 C41 H41 119.7 . . ?
C40 C41 C36 120.6(6) . . ?
C40 C41 H41 119.7 . . ?
C14 C16 H16A 109.5 . . ?
C14 C16 H16B 109.5 . . ?
C14 C16 H16C 109.5 . . ?
H16A C16 H16B 109.5 . . ?
H16A C16 H16C 109.5 . . ?
H16B C16 H16C 109.5 . . ?
C41 C40 H40 119.7 . . ?
C41 C40 C39 120.5(6) . . ?
C39 C40 H40 119.7 . . ?
C14 C17 H17A 109.5 . . ?
C14 C17 H17B 109.5 . . ?
C14 C17 H17C 109.5 . . ?
H17A C17 H17B 109.5 . . ?
H17A C17 H17C 109.5 . . ?
H17B C17 H17C 109.5 . . ?
C19 C20 H20A 109.5 . . ?
C19 C20 H20B 109.5 . . ?
C19 C20 H20C 109.5 . . ?
H20A C20 H20B 109.5 . . ?
H20A C20 H20C 109.5 . . ?
H20B C20 H20C 109.5 . . ?
C30 C29 H29A 109.5 . . ?
C30 C29 H29B 109.5 . . ?
C30 C29 H29C 109.5 . . ?
H29A C29 H29B 109.5 . . ?
H29A C29 H29C 109.5 . . ?
H29B C29 H29C 109.5 . . ?
C30 C31 H31A 109.5 . . ?
C30 C31 H31B 109.5 . . ?
C30 C31 H31C 109.5 . . ?
H31A C31 H31B 109.5 . . ?
H31A C31 H31C 109.5 . . ?
H31B C31 H31C 109.5 . . ?
C38 C39 H39 120.3 . . ?
C40 C39 C38 119.3(6) . . ?
C40 C39 H39 120.3 . . ?
C45 B1 C46 59.1(3) . . ?
C45 B1 H1 123.7 . . ?
C45 B1 B7 58.5(3) . . ?
C45 B1 B2 106.2(4) . . ?
C45 B1 B9 105.4(4) . . ?
C46 B1 H1 122.5 . . ?
C46 B1 B7 106.7(4) . . ?
C46 B1 B2 59.4(3) . . ?
C46 B1 B9 106.9(4) . . ?
B7 B1 H1 122.1 . . ?
B2 B1 H1 121.7 . . ?
B2 B1 B7 108.2(4) . . ?
B2 B1 B9 60.4(3) . . ?
B9 B1 H1 122.5 . . ?
B9 B1 B7 59.7(3) . . ?
C19 C18 H18A 109.5 . . ?
C19 C18 H18B 109.5 . . ?
C19 C18 H18C 109.5 . . ?
H18A C18 H18B 109.5 . . ?
H18A C18 H18C 109.5 . . ?
H18B C18 H18C 109.5 . . ?
C13 C8 H8 119.6 . . ?
C13 C8 C9 120.8(7) . . ?
C9 C8 H8 119.6 . . ?
C34 C42 H42A 109.5 . . ?
C34 C42 H42B 109.5 . . ?
C34 C42 H42C 109.5 . . ?
H42A C42 H42B 109.5 . . ?
H42A C42 H42C 109.5 . . ?
H42B C42 H42C 109.5 . . ?
B8 B4 H4 121.2 . . ?
B8 B4 B2 108.0(4) . . ?
B8 B4 B9 60.1(4) . . ?
B2 B4 H4 122.1 . . ?
B9 B4 H4 121.7 . . ?
B9 B4 B2 59.9(3) . . ?
B3 B4 H4 121.6 . . ?
B3 B4 B8 108.7(4) . . ?
B3 B4 B2 59.7(3) . . ?
B3 B4 B9 108.0(4) . . ?
B5 B4 H4 121.6 . . ?
B5 B4 B8 60.7(4) . . ?
B5 B4 B2 107.6(4) . . ?
B5 B4 B9 108.3(5) . . ?
B5 B4 B3 59.9(3) . . ?
C34 C35 H35A 109.5 . . ?
C34 C35 H35B 109.5 . . ?
C34 C35 H35C 109.5 . . ?
H35A C35 H35B 109.5 . . ?
H35A C35 H35C 109.5 . . ?
H35B C35 H35C 109.5 . . ?
C19 C21 H21A 109.5 . . ?
C19 C21 H21B 109.5 . . ?
C19 C21 H21C 109.5 . . ?
H21A C21 H21B 109.5 . . ?
H21A C21 H21C 109.5 . . ?
H21B C21 H21C 109.5 . . ?
C14 C15 H15A 109.5 . . ?
C14 C15 H15B 109.5 . . ?
C14 C15 H15C 109.5 . . ?
H15A C15 H15B 109.5 . . ?
H15A C15 H15C 109.5 . . ?
H15B C15 H15C 109.5 . . ?
C34 C43 H43A 109.5 . . ?
C34 C43 H43B 109.5 . . ?
C34 C43 H43C 109.5 . . ?
H43A C43 H43B 109.5 . . ?
H43A C43 H43C 109.5 . . ?
H43B C43 H43C 109.5 . . ?
C4 C3 O1 117.0(6) . . ?
C2 C3 O1 122.0(7) . . ?
C2 C3 C4 121.0(6) . . ?
C13 C12 H12 119.6 . . ?
C13 C12 C11 120.8(7) . . ?
C11 C12 H12 119.6 . . ?
C6 C5 H5 118.7 . . ?
C4 C5 C6 122.6(6) . . ?
C4 C5 H5 118.7 . . ?
B4 B8 H8A 122.0 . . ?
B4 B8 B9 60.1(4) . . ?
B4 B8 B5 59.1(3) . . ?
B7 B8 B4 108.1(4) . . ?
B7 B8 H8A 121.6 . . ?
B7 B8 B9 60.0(4) . . ?
B7 B8 B5 107.8(4) . . ?
B7 B8 B6 59.9(3) . . ?
B9 B8 H8A 122.0 . . ?
B9 B8 B5 107.1(4) . . ?
B5 B8 H8A 122.3 . . ?
B6 B8 B4 107.6(4) . . ?
B6 B8 H8A 121.8 . . ?
B6 B8 B9 107.7(4) . . ?
B6 B8 B5 60.2(3) . . ?
C6 C1 H1A 119.3 . . ?
C6 C1 C2 121.5(6) . . ?
C2 C1 H1A 119.3 . . ?
C30 C32 H32A 109.5 . . ?
C30 C32 H32B 109.5 . . ?
C30 C32 H32C 109.5 . . ?
H32A C32 H32B 109.5 . . ?
H32A C32 H32C 109.5 . . ?
H32B C32 H32C 109.5 . . ?
C45 B7 B1 58.5(3) . . ?
C45 B7 B8 105.9(4) . . ?
C45 B7 H7 124.0 . . ?
C45 B7 B9 105.3(4) . . ?
C45 B7 B6 59.2(3) . . ?
B1 B7 H7 122.1 . . ?
B8 B7 B1 107.9(4) . . ?
B8 B7 H7 121.9 . . ?
B8 B7 B9 60.3(4) . . ?
B9 B7 B1 59.7(3) . . ?
B9 B7 H7 122.2 . . ?
B6 B7 B1 107.5(4) . . ?
B6 B7 B8 60.1(3) . . ?
B6 B7 H7 121.5 . . ?
B6 B7 B9 108.1(4) . . ?
C46 B2 B1 59.3(3) . . ?
C46 B2 B4 106.4(4) . . ?
C46 B2 H2 123.0 . . ?
C46 B2 B9 106.5(4) . . ?
C46 B2 B3 60.0(3) . . ?
B1 B2 B4 107.9(4) . . ?
B1 B2 H2 121.5 . . ?
B1 B2 B9 60.1(3) . . ?
B1 B2 B3 108.5(4) . . ?
B4 B2 H2 122.3 . . ?
B9 B2 B4 59.9(4) . . ?
B9 B2 H2 122.1 . . ?
B3 B2 B4 59.6(3) . . ?
B3 B2 H2 121.4 . . ?
B3 B2 B9 107.9(5) . . ?
B1 B9 B4 107.7(4) . . ?
B1 B9 B8 108.1(4) . . ?
B1 B9 B7 60.6(3) . . ?
B1 B9 B2 59.5(3) . . ?
B1 B9 H9 121.7 . . ?
B4 B9 H9 121.9 . . ?
B8 B9 B4 59.9(4) . . ?
B8 B9 H9 121.8 . . ?
B7 B9 B4 107.7(4) . . ?
B7 B9 B8 59.7(3) . . ?
B7 B9 B2 108.1(4) . . ?
B7 B9 H9 121.7 . . ?
B2 B9 B4 60.2(4) . . ?
B2 B9 B8 108.1(4) . . ?
B2 B9 H9 121.7 . . ?
F3 C01T F1 104.8(7) . . ?
F2 C01T F3 108.7(7) . . ?
F2 C01T O1 114.8(7) . . ?
F2 C01T F1 106.1(7) . . ?
O1 C01T F3 111.3(7) . . ?
O1 C01T F1 110.5(8) . . ?
C45 B10 C46 59.0(3) . . ?
C45 B10 H10 123.5 . . ?
C45 B10 B3 106.5(4) . . ?
C45 B10 B5 105.8(4) . . ?
C45 B10 B6 58.9(3) . . ?
C46 B10 H10 122.3 . . ?
C46 B10 B3 60.1(3) . . ?
C46 B10 B5 106.9(4) . . ?
C46 B10 B6 107.2(4) . . ?
B3 B10 H10 121.7 . . ?
B3 B10 B6 108.3(4) . . ?
B5 B10 H10 122.6 . . ?
B5 B10 B3 59.5(3) . . ?
B5 B10 B6 60.3(3) . . ?
B6 B10 H10 121.6 . . ?
C46 B3 B4 106.4(4) . . ?
C46 B3 B2 58.9(3) . . ?
C46 B3 B10 58.5(3) . . ?
C46 B3 H3 123.6 . . ?
C46 B3 B5 106.1(4) . . ?
B4 B3 B2 60.7(3) . . ?
B4 B3 B10 107.5(5) . . ?
B4 B3 H3 121.9 . . ?
B2 B3 B10 106.9(4) . . ?
B2 B3 H3 121.7 . . ?
B10 B3 H3 122.3 . . ?
B5 B3 B4 59.7(4) . . ?
B5 B3 B2 108.2(4) . . ?
B5 B3 B10 60.2(3) . . ?
B5 B3 H3 121.9 . . ?
B4 B5 B8 60.3(4) . . ?
B4 B5 B10 108.1(4) . . ?
B4 B5 B3 60.3(4) . . ?
B4 B5 H5A 121.5 . . ?
B4 B5 B6 108.1(4) . . ?
B8 B5 H5A 121.8 . . ?
B10 B5 B8 107.7(4) . . ?
B10 B5 H5A 121.8 . . ?
B10 B5 B6 60.0(3) . . ?
B3 B5 B8 108.7(4) . . ?
B3 B5 B10 60.3(3) . . ?
B3 B5 H5A 121.0 . . ?
B3 B5 B6 108.7(4) . . ?
B6 B5 B8 59.6(3) . . ?
B6 B5 H5A 121.7 . . ?
C3 C4 H4A 120.8 . . ?
C5 C4 C3 118.3(6) . . ?
C5 C4 H4A 120.8 . . ?
C45 B6 B8 105.5(4) . . ?
C45 B6 B7 58.8(3) . . ?
C45 B6 B10 59.0(3) . . ?
C45 B6 B5 105.3(4) . . ?
C45 B6 H6 124.1 . . ?
B8 B6 B10 107.9(4) . . ?
B8 B6 B5 60.3(3) . . ?
B8 B6 H6 122.1 . . ?
B7 B6 B8 60.0(3) . . ?
B7 B6 B10 107.6(4) . . ?
B7 B6 B5 107.9(4) . . ?
B7 B6 H6 121.7 . . ?
B10 B6 B5 59.6(3) . . ?
B10 B6 H6 121.8 . . ?
B5 B6 H6 122.3 . . ?
F4 C01Z F5 106.7(7) . . ?
F4 C01Z F6 106.0(8) . . ?
O2 C01Z F4 113.2(8) . . ?
O2 C01Z F5 113.8(8) . . ?
O2 C01Z F6 114.4(8) . . ?
F5 C01Z F6 101.8(8) . . ?
C12 C11 H11 120.2 . . ?
C10 C11 C12 119.6(8) . . ?
C10 C11 H11 120.2 . . ?
C8 C9 H9A 120.7 . . ?
C10 C9 C8 118.5(8) . . ?
C10 C9 H9A 120.7 . . ?
C3 C2 C1 119.2(7) . . ?
C3 C2 H2A 120.4 . . ?
C1 C2 H2A 120.4 . . ?
C11 C10 C9 121.3(7) . . ?
C11 C10 H10A 119.4 . . ?
C9 C10 H10A 119.4 . . ?

loop_
_geom_bond_atom_site_label_1
_geom_bond_atom_site_label_2
_geom_bond_distance
_geom_bond_site_symmetry_2
_geom_bond_publ_flag
Si2 O3 1.819(4) . ?
Si2 N3 1.878(4) . ?
Si2 N4 1.842(4) . ?
Si2 C46 2.049(5) . ?
Si2 C44 1.813(5) . ?
Si2 C47 2.304(5) . ?
Si1 N6 1.812(4) . ?
Si1 N5 1.832(4) . ?
Si1 C48 2.285(5) . ?
Si1 C45 1.879(5) . ?
Si1 C44 1.730(5) . ?
O3 C22 1.323(6) . ?
N6 C48 1.353(6) . ?
N6 C30 1.497(6) . ?
N5 C48 1.342(6) . ?
N5 C34 1.504(6) . ?
N3 C47 1.338(6) . ?
N3 C14 1.489(6) . ?
N2 C23 1.421(6) . ?
N2 C22 1.382(6) . ?
N2 C44 1.457(6) . ?
N4 C47 1.349(6) . ?
N4 C19 1.489(6) . ?
N1 C22 1.296(6) . ?
N1 C6 1.407(7) . ?
F4 C01Z 1.317(8) . ?
F3 C01T 1.297(8) . ?
O2 C26 1.420(7) . ?
O2 C01Z 1.252(10) . ?
F2 C01T 1.290(8) . ?
C48 C37 1.487(7) . ?
C45 C46 1.694(7) . ?
C45 B1 1.710(7) . ?
C45 B7 1.711(7) . ?
C45 B10 1.720(7) . ?
C45 B6 1.718(8) . ?
C23 C28 1.386(7) . ?
C23 C24 1.385(7) . ?
C37 C38 1.369(7) . ?
C37 C36 1.388(7) . ?
O1 C3 1.438(7) . ?
O1 C01T 1.292(8) . ?
C46 B1 1.726(7) . ?
C46 B2 1.729(7) . ?
C46 B10 1.720(8) . ?
C46 B3 1.749(8) . ?
C30 C29 1.520(7) . ?
C30 C31 1.525(7) . ?
C30 C32 1.526(8) . ?
C47 C13 1.484(7) . ?
F5 C01Z 1.347(10) . ?
C34 C42 1.526(7) . ?
C34 C35 1.524(8) . ?
C34 C43 1.530(8) . ?
C14 C16 1.527(8) . ?
C14 C17 1.531(7) . ?
C14 C15 1.529(8) . ?
C27 H27 0.9300 . ?
C27 C28 1.391(7) . ?
C27 C26 1.349(8) . ?
C19 C20 1.538(7) . ?
C19 C18 1.526(8) . ?
C19 C21 1.534(8) . ?
C38 H38 0.9300 . ?
C38 C39 1.401(8) . ?
C28 H28 0.9300 . ?
C36 H36 0.9300 . ?
C36 C41 1.392(8) . ?
F6 C01Z 1.358(11) . ?
C6 C5 1.383(8) . ?
C6 C1 1.373(8) . ?
C24 H24 0.9300 . ?
C24 C25 1.396(8) . ?
C13 C8 1.387(9) . ?
C13 C12 1.376(9) . ?
C26 C25 1.378(8) . ?
C25 H25 0.9300 . ?
C41 H41 0.9300 . ?
C41 C40 1.368(9) . ?
C16 H16A 0.9600 . ?
C16 H16B 0.9600 . ?
C16 H16C 0.9600 . ?
C40 H40 0.9300 . ?
C40 C39 1.374(9) . ?
C17 H17A 0.9600 . ?
C17 H17B 0.9600 . ?
C17 H17C 0.9600 . ?
C20 H20A 0.9600 . ?
C20 H20B 0.9600 . ?
C20 H20C 0.9600 . ?
C29 H29A 0.9600 . ?
C29 H29B 0.9600 . ?
C29 H29C 0.9600 . ?
C31 H31A 0.9600 . ?
C31 H31B 0.9600 . ?
C31 H31C 0.9600 . ?
C39 H39 0.9300 . ?
B1 H1 1.1000 . ?
B1 B7 1.786(8) . ?
B1 B2 1.761(8) . ?
B1 B9 1.771(8) . ?
C18 H18A 0.9600 . ?
C18 H18B 0.9600 . ?
C18 H18C 0.9600 . ?
C8 H8 0.9300 . ?
C8 C9 1.401(9) . ?
C42 H42A 0.9600 . ?
C42 H42B 0.9600 . ?
C42 H42C 0.9600 . ?
B4 H4 1.1000 . ?
B4 B8 1.774(9) . ?
B4 B2 1.784(9) . ?
B4 B9 1.778(9) . ?
B4 B3 1.763(8) . ?
B4 B5 1.753(9) . ?
F1 C01T 1.318(9) . ?
C35 H35A 0.9600 . ?
C35 H35B 0.9600 . ?
C35 H35C 0.9600 . ?
C21 H21A 0.9600 . ?
C21 H21B 0.9600 . ?
C21 H21C 0.9600 . ?
C15 H15A 0.9600 . ?
C15 H15B 0.9600 . ?
C15 H15C 0.9600 . ?
C43 H43A 0.9600 . ?
C43 H43B 0.9600 . ?
C43 H43C 0.9600 . ?
C3 C4 1.381(9) . ?
C3 C2 1.354(9) . ?
C12 H12 0.9300 . ?
C12 C11 1.395(9) . ?
C5 H5 0.9300 . ?
C5 C4 1.376(9) . ?
B8 H8A 1.1000 . ?
B8 B7 1.766(9) . ?
B8 B9 1.777(9) . ?
B8 B5 1.781(9) . ?
B8 B6 1.769(8) . ?
C1 H1A 0.9300 . ?
C1 C2 1.399(9) . ?
C32 H32A 0.9600 . ?
C32 H32B 0.9600 . ?
C32 H32C 0.9600 . ?
B7 H7 1.1000 . ?
B7 B9 1.772(9) . ?
B7 B6 1.765(8) . ?
B2 H2 1.1000 . ?
B2 B9 1.777(9) . ?
B2 B3 1.767(8) . ?
B9 H9 1.1000 . ?
B10 H10 1.1000 . ?
B10 B3 1.770(8) . ?
B10 B5 1.767(8) . ?
B10 B6 1.775(9) . ?
B3 H3 1.1000 . ?
B3 B5 1.756(9) . ?
B5 H5A 1.1000 . ?
B5 B6 1.780(9) . ?
C4 H4A 0.9300 . ?
B6 H6 1.1000 . ?
C11 H11 0.9300 . ?
C11 C10 1.365(12) . ?
C9 H9A 0.9300 . ?
C9 C10 1.385(12) . ?
C2 H2A 0.9300 . ?
C10 H10A 0.9300 . ?

loop_
_geom_torsion_atom_site_label_1
_geom_torsion_atom_site_label_2
_geom_torsion_atom_site_label_3
_geom_torsion_atom_site_label_4
_geom_torsion
_geom_torsion_site_symmetry_1
_geom_torsion_site_symmetry_2
_geom_torsion_site_symmetry_3
_geom_torsion_site_symmetry_4
_geom_torsion_publ_flag
Si2 O3 C22 N2 -16.0(5) . . . . ?
Si2 O3 C22 N1 162.4(4) . . . . ?
Si2 N3 C47 N4 4.6(4) . . . . ?
Si2 N3 C47 C13 -177.0(5) . . . . ?
Si2 N3 C14 C16 -147.1(4) . . . . ?
Si2 N3 C14 C17 -26.1(7) . . . . ?
Si2 N3 C14 C15 90.5(6) . . . . ?
Si2 N4 C47 N3 -4.7(4) . . . . ?
Si2 N4 C47 C13 177.0(5) . . . . ?
Si2 N4 C19 C20 1.4(7) . . . . ?
Si2 N4 C19 C18 120.9(5) . . . . ?
Si2 N4 C19 C21 -115.5(5) . . . . ?
Si2 C46 B1 C45 -99.0(4) . . . . ?
Si2 C46 B1 B7 -134.4(4) . . . . ?
Si2 C46 B1 B2 124.0(4) . . . . ?
Si2 C46 B1 B9 162.9(3) . . . . ?
Si2 C46 B2 B1 -106.7(5) . . . . ?
Si2 C46 B2 B4 151.9(4) . . . . ?
Si2 C46 B2 B9 -145.4(4) . . . . ?
Si2 C46 B2 B3 113.1(5) . . . . ?
Si2 C46 B10 C45 103.6(3) . . . . ?
Si2 C46 B10 B3 -119.6(4) . . . . ?
Si2 C46 B10 B5 -157.8(3) . . . . ?
Si2 C46 B10 B6 138.8(3) . . . . ?
Si2 C46 B3 B4 -162.1(4) . . . . ?
Si2 C46 B3 B2 -122.8(4) . . . . ?
Si2 C46 B3 B10 97.0(4) . . . . ?
Si2 C46 B3 B5 135.4(4) . . . . ?
Si1 N6 C48 N5 -0.9(4) . . . . ?
Si1 N6 C48 C37 176.7(5) . . . . ?
Si1 N6 C30 C29 114.4(5) . . . . ?
Si1 N6 C30 C31 -3.8(7) . . . . ?
Si1 N6 C30 C32 -122.0(5) . . . . ?
Si1 N5 C48 N6 0.9(4) . . . . ?
Si1 N5 C48 C37 -176.7(5) . . . . ?
Si1 N5 C34 C42 -134.5(5) . . . . ?
Si1 N5 C34 C35 101.9(6) . . . . ?
Si1 N5 C34 C43 -17.0(7) . . . . ?
Si1 C45 C46 Si2 6.0(4) . . . . ?
Si1 C45 C46 B1 -107.7(4) . . . . ?
Si1 C45 C46 B2 -146.8(3) . . . . ?
Si1 C45 C46 B10 109.0(4) . . . . ?
Si1 C45 C46 B3 148.4(3) . . . . ?
Si1 C45 B1 C46 99.5(4) . . . . ?
Si1 C45 B1 B7 -121.1(4) . . . . ?
Si1 C45 B1 B2 137.2(4) . . . . ?
Si1 C45 B1 B9 -159.8(3) . . . . ?
Si1 C45 B7 B1 101.1(5) . . . . ?
Si1 C45 B7 B8 -157.4(4) . . . . ?
Si1 C45 B7 B9 139.7(4) . . . . ?
Si1 C45 B7 B6 -118.1(5) . . . . ?
Si1 C45 B10 C46 -98.7(4) . . . . ?
Si1 C45 B10 B3 -137.0(4) . . . . ?
Si1 C45 B10 B5 160.8(4) . . . . ?
Si1 C45 B10 B6 121.3(4) . . . . ?
Si1 C45 B6 B8 156.3(4) . . . . ?
Si1 C45 B6 B7 117.2(5) . . . . ?
Si1 C45 B6 B10 -101.8(4) . . . . ?
Si1 C45 B6 B5 -140.9(4) . . . . ?
O3 Si2 N3 C47 88.2(3) . . . . ?
O3 Si2 N3 C14 -77.6(5) . . . . ?
O3 Si2 N4 C47 -81.4(3) . . . . ?
O3 Si2 N4 C19 77.7(5) . . . . ?
O3 Si2 C44 Si1 168.6(3) . . . . ?
O3 Si2 C44 N2 -9.4(3) . . . . ?
N6 Si1 N5 C48 -0.7(3) . . . . ?
N6 Si1 N5 C34 174.7(5) . . . . ?
N6 Si1 C45 C46 -148.4(3) . . . . ?
N6 Si1 C45 B1 145.6(3) . . . . ?
N6 Si1 C45 B7 72.0(5) . . . . ?
N6 Si1 C45 B10 -82.6(4) . . . . ?
N6 Si1 C45 B6 -9.2(5) . . . . ?
N6 Si1 C44 Si2 137.0(3) . . . . ?
N6 Si1 C44 N2 -45.4(6) . . . . ?
N6 C48 C37 C38 91.4(7) . . . . ?
N6 C48 C37 C36 -90.5(7) . . . . ?
N5 Si1 N6 C48 0.7(3) . . . . ?
N5 Si1 N6 C30 -174.0(6) . . . . ?
N5 Si1 C45 C46 132.9(3) . . . . ?
N5 Si1 C45 B1 66.9(4) . . . . ?
N5 Si1 C45 B7 -6.7(5) . . . . ?
N5 Si1 C45 B10 -161.3(3) . . . . ?
N5 Si1 C45 B6 -87.8(4) . . . . ?
N5 Si1 C44 Si2 -125.8(3) . . . . ?
N5 Si1 C44 N2 51.8(5) . . . . ?
N5 C48 C37 C38 -91.5(7) . . . . ?
N5 C48 C37 C36 86.6(7) . . . . ?
N3 Si2 O3 C22 172.2(4) . . . . ?
N3 Si2 N4 C47 3.3(3) . . . . ?
N3 Si2 N4 C19 162.4(5) . . . . ?
N3 Si2 C44 Si1 101.5(5) . . . . ?
N3 Si2 C44 N2 -76.4(6) . . . . ?
N3 C47 C13 C8 79.6(7) . . . . ?
N3 C47 C13 C12 -101.7(7) . . . . ?
N2 C23 C28 C27 -176.8(5) . . . . ?
N2 C23 C24 C25 176.9(5) . . . . ?
N4 Si2 O3 C22 -116.6(4) . . . . ?
N4 Si2 N3 C47 -3.4(3) . . . . ?
N4 Si2 N3 C14 -169.2(6) . . . . ?
N4 Si2 C44 Si1 -105.7(3) . . . . ?
N4 Si2 C44 N2 76.3(4) . . . . ?
N4 C47 C13 C8 -102.3(7) . . . . ?
N4 C47 C13 C12 76.4(7) . . . . ?
N1 C6 C5 C4 -176.2(6) . . . . ?
N1 C6 C1 C2 174.1(7) . . . . ?
O2 C26 C25 C24 -173.8(5) . . . . ?
C48 Si1 N6 C30 -174.7(7) . . . . ?
C48 Si1 N5 C34 175.4(7) . . . . ?
C48 Si1 C45 C46 172.4(3) . . . . ?
C48 Si1 C45 B1 106.3(3) . . . . ?
C48 Si1 C45 B7 32.7(5) . . . . ?
C48 Si1 C45 B10 -121.9(4) . . . . ?
C48 Si1 C45 B6 -48.4(5) . . . . ?
C48 Si1 C44 Si2 -173.1(2) . . . . ?
C48 Si1 C44 N2 4.4(7) . . . . ?
C48 N6 C30 C29 -58.8(7) . . . . ?
C48 N6 C30 C31 -177.0(5) . . . . ?
C48 N6 C30 C32 64.8(7) . . . . ?
C48 N5 C34 C42 39.4(7) . . . . ?
C48 N5 C34 C35 -84.1(7) . . . . ?
C48 N5 C34 C43 157.0(5) . . . . ?
C48 C37 C38 C39 177.0(5) . . . . ?
C48 C37 C36 C41 -178.5(5) . . . . ?
C45 Si1 N6 C48 -107.1(3) . . . . ?
C45 Si1 N6 C30 78.2(5) . . . . ?
C45 Si1 N5 C48 104.9(3) . . . . ?
C45 Si1 N5 C34 -79.7(5) . . . . ?
C45 Si1 C44 Si2 5.9(4) . . . . ?
C45 Si1 C44 N2 -176.5(4) . . . . ?
C45 C46 B1 B7 -35.4(4) . . . . ?
C45 C46 B1 B2 -137.0(4) . . . . ?
C45 C46 B1 B9 -98.1(4) . . . . ?
C45 C46 B2 B1 38.5(4) . . . . ?
C45 C46 B2 B4 -62.9(5) . . . . ?
C45 C46 B2 B9 -0.2(5) . . . . ?
C45 C46 B2 B3 -101.7(4) . . . . ?
C45 C46 B10 B3 136.8(4) . . . . ?
C45 C46 B10 B5 98.6(4) . . . . ?
C45 C46 B10 B6 35.2(4) . . . . ?
C45 C46 B3 B4 61.8(5) . . . . ?
C45 C46 B3 B2 101.1(4) . . . . ?
C45 C46 B3 B10 -39.0(4) . . . . ?
C45 C46 B3 B5 -0.7(5) . . . . ?
C45 B1 B7 B8 -98.1(4) . . . . ?
C45 B1 B7 B9 -135.8(4) . . . . ?
C45 B1 B7 B6 -34.7(4) . . . . ?
C45 B1 B2 C46 -37.5(4) . . . . ?
C45 B1 B2 B4 61.3(5) . . . . ?
C45 B1 B2 B9 98.8(4) . . . . ?
C45 B1 B2 B3 -1.7(5) . . . . ?
C45 B1 B9 B4 -62.6(5) . . . . ?
C45 B1 B9 B8 0.7(5) . . . . ?
C45 B1 B9 B7 38.1(4) . . . . ?
C45 B1 B9 B2 -100.2(4) . . . . ?
C45 B7 B9 B1 -38.1(4) . . . . ?
C45 B7 B9 B4 62.7(5) . . . . ?
C45 B7 B9 B8 99.9(4) . . . . ?
C45 B7 B9 B2 -0.9(6) . . . . ?
C45 B7 B6 B8 -135.3(4) . . . . ?
C45 B7 B6 B10 -34.5(4) . . . . ?
C45 B7 B6 B5 -97.4(4) . . . . ?
C45 B10 B3 C46 37.8(4) . . . . ?
C45 B10 B3 B4 -61.1(5) . . . . ?
C45 B10 B3 B2 2.8(5) . . . . ?
C45 B10 B3 B5 -98.9(4) . . . . ?
C45 B10 B5 B4 62.0(5) . . . . ?
C45 B10 B5 B8 -1.7(6) . . . . ?
C45 B10 B5 B3 100.2(4) . . . . ?
C45 B10 B5 B6 -38.8(4) . . . . ?
C45 B10 B6 B8 97.7(4) . . . . ?
C45 B10 B6 B7 34.4(4) . . . . ?
C45 B10 B6 B5 135.2(4) . . . . ?
C23 N2 C22 O3 172.8(4) . . . . ?
C23 N2 C22 N1 -5.7(8) . . . . ?
C23 N2 C44 Si2 -161.3(4) . . . . ?
C23 N2 C44 Si1 21.0(7) . . . . ?
C23 C24 C25 C26 0.9(9) . . . . ?
C37 C38 C39 C40 0.8(9) . . . . ?
C37 C36 C41 C40 2.1(9) . . . . ?
C22 N2 C23 C28 127.2(5) . . . . ?
C22 N2 C23 C24 -51.2(7) . . . . ?
C22 N2 C44 Si2 3.4(5) . . . . ?
C22 N2 C44 Si1 -174.4(4) . . . . ?
C22 N1 C6 C5 49.2(8) . . . . ?
C22 N1 C6 C1 -130.6(6) . . . . ?
O1 C3 C4 C5 171.9(6) . . . . ?
O1 C3 C2 C1 -173.8(7) . . . . ?
C46 Si2 N3 C47 -100.1(3) . . . . ?
C46 Si2 N3 C14 94.1(5) . . . . ?
C46 Si2 N4 C47 92.9(3) . . . . ?
C46 Si2 N4 C19 -108.0(5) . . . . ?
C46 Si2 C44 Si1 -2.5(3) . . . . ?
C46 Si2 C44 N2 179.5(3) . . . . ?
C46 C45 B1 B7 139.4(4) . . . . ?
C46 C45 B1 B2 37.7(4) . . . . ?
C46 C45 B1 B9 100.7(4) . . . . ?
C46 C45 B7 B1 -37.8(4) . . . . ?
C46 C45 B7 B8 63.7(5) . . . . ?
C46 C45 B7 B9 0.9(5) . . . . ?
C46 C45 B7 B6 103.1(4) . . . . ?
C46 C45 B10 B3 -38.3(4) . . . . ?
C46 C45 B10 B5 -100.5(4) . . . . ?
C46 C45 B10 B6 -140.0(4) . . . . ?
C46 C45 B6 B8 -65.0(5) . . . . ?
C46 C45 B6 B7 -104.2(4) . . . . ?
C46 C45 B6 B10 36.8(4) . . . . ?
C46 C45 B6 B5 -2.2(5) . . . . ?
C46 B1 B7 C45 35.6(4) . . . . ?
C46 B1 B7 B8 -62.4(5) . . . . ?
C46 B1 B7 B9 -100.1(4) . . . . ?
C46 B1 B7 B6 1.0(5) . . . . ?
C46 B1 B2 B4 98.8(4) . . . . ?
C46 B1 B2 B9 136.3(4) . . . . ?
C46 B1 B2 B3 35.8(4) . . . . ?
C46 B1 B9 B4 -0.9(5) . . . . ?
C46 B1 B9 B8 62.4(5) . . . . ?
C46 B1 B9 B7 99.8(4) . . . . ?
C46 B1 B9 B2 -38.4(4) . . . . ?
C46 B2 B9 B1 38.3(4) . . . . ?
C46 B2 B9 B4 -99.7(5) . . . . ?
C46 B2 B9 B8 -62.5(5) . . . . ?
C46 B2 B9 B7 0.7(6) . . . . ?
C46 B2 B3 B4 135.8(4) . . . . ?
C46 B2 B3 B10 34.8(4) . . . . ?
C46 B2 B3 B5 98.3(4) . . . . ?
C46 B10 B3 B4 -98.9(4) . . . . ?
C46 B10 B3 B2 -35.0(4) . . . . ?
C46 B10 B3 B5 -136.6(4) . . . . ?
C46 B10 B5 B4 0.3(6) . . . . ?
C46 B10 B5 B8 -63.4(5) . . . . ?
C46 B10 B5 B3 38.5(4) . . . . ?
C46 B10 B5 B6 -100.5(4) . . . . ?
C46 B10 B6 C45 -35.2(4) . . . . ?
C46 B10 B6 B8 62.5(5) . . . . ?
C46 B10 B6 B7 -0.8(5) . . . . ?
C46 B10 B6 B5 100.0(4) . . . . ?
C46 B3 B5 B4 99.9(4) . . . . ?
C46 B3 B5 B8 62.6(5) . . . . ?
C46 B3 B5 B10 -37.6(4) . . . . ?
C46 B3 B5 B6 -0.7(5) . . . . ?
C44 Si2 O3 C22 14.9(4) . . . . ?
C44 Si2 N3 C47 155.3(5) . . . . ?
C44 Si2 N3 C14 -10.5(9) . . . . ?
C44 Si2 N4 C47 -165.0(3) . . . . ?
C44 Si2 N4 C19 -5.9(6) . . . . ?
C44 Si1 N6 C48 124.5(3) . . . . ?
C44 Si1 N6 C30 -50.2(6) . . . . ?
C44 Si1 N5 C48 -126.9(3) . . . . ?
C44 Si1 N5 C34 48.5(6) . . . . ?
C44 Si1 C45 C46 -7.0(4) . . . . ?
C44 Si1 C45 B1 -73.0(4) . . . . ?
C44 Si1 C45 B7 -146.6(4) . . . . ?
C44 Si1 C45 B10 58.8(4) . . . . ?
C44 Si1 C45 B6 132.3(4) . . . . ?
C44 N2 C23 C28 -69.2(7) . . . . ?
C44 N2 C23 C24 112.4(6) . . . . ?
C44 N2 C22 O3 7.7(6) . . . . ?
C44 N2 C22 N1 -170.8(5) . . . . ?
C30 N6 C48 Si1 175.6(6) . . . . ?
C30 N6 C48 N5 174.7(4) . . . . ?
C30 N6 C48 C37 -7.7(8) . . . . ?
C47 Si2 O3 C22 -152.1(4) . . . . ?
C47 Si2 N3 C14 -165.8(7) . . . . ?
C47 Si2 N4 C19 159.1(7) . . . . ?
C47 Si2 C44 Si1 -138.4(7) . . . . ?
C47 Si2 C44 N2 43.6(10) . . . . ?
C47 N3 C14 C16 51.8(7) . . . . ?
C47 N3 C14 C17 172.7(5) . . . . ?
C47 N3 C14 C15 -70.7(7) . . . . ?
C47 N4 C19 C20 154.1(5) . . . . ?
C47 N4 C19 C18 -86.4(7) . . . . ?
C47 N4 C19 C21 37.2(7) . . . . ?
C47 C13 C8 C9 -179.8(5) . . . . ?
C47 C13 C12 C11 -179.8(6) . . . . ?
C34 N5 C48 Si1 -176.1(6) . . . . ?
C34 N5 C48 N6 -175.2(5) . . . . ?
C34 N5 C48 C37 7.2(8) . . . . ?
C14 N3 C47 Si2 167.5(6) . . . . ?
C14 N3 C47 N4 172.0(5) . . . . ?
C14 N3 C47 C13 -9.6(9) . . . . ?
C27 C26 C25 C24 -0.5(9) . . . . ?
C19 N4 C47 Si2 -161.6(6) . . . . ?
C19 N4 C47 N3 -166.3(5) . . . . ?
C19 N4 C47 C13 15.4(9) . . . . ?
C38 C37 C36 C41 -0.4(8) . . . . ?
C28 C23 C24 C25 -1.4(8) . . . . ?
C28 C27 C26 O2 174.0(5) . . . . ?
C28 C27 C26 C25 0.7(9) . . . . ?
C36 C37 C38 C39 -1.1(9) . . . . ?
C36 C41 C40 C39 -2.4(10) . . . . ?
C6 N1 C22 O3 -4.2(8) . . . . ?
C6 N1 C22 N2 174.0(5) . . . . ?
C6 C5 C4 C3 1.9(11) . . . . ?
C6 C1 C2 C3 2.3(13) . . . . ?
C24 C23 C28 C27 1.6(8) . . . . ?
C13 C8 C9 C10 -0.5(10) . . . . ?
C13 C12 C11 C10 -0.4(10) . . . . ?
C26 O2 C01Z F4 176.5(7) . . . . ?
C26 O2 C01Z F5 54.4(11) . . . . ?
C26 O2 C01Z F6 -62.0(10) . . . . ?
C26 C27 C28 C23 -1.2(8) . . . . ?
C41 C40 C39 C38 0.9(10) . . . . ?
B1 C45 C46 Si2 113.7(4) . . . . ?
B1 C45 C46 B2 -39.1(4) . . . . ?
B1 C45 C46 B10 -143.3(4) . . . . ?
B1 C45 C46 B3 -103.9(4) . . . . ?
B1 C45 B7 B8 101.5(5) . . . . ?
B1 C45 B7 B9 38.6(4) . . . . ?
B1 C45 B7 B6 140.8(4) . . . . ?
B1 C45 B10 C46 34.3(4) . . . . ?
B1 C45 B10 B3 -4.0(5) . . . . ?
B1 C45 B10 B5 -66.2(5) . . . . ?
B1 C45 B10 B6 -105.8(4) . . . . ?
B1 C45 B6 B8 1.4(5) . . . . ?
B1 C45 B6 B7 -37.8(4) . . . . ?
B1 C45 B6 B10 103.2(4) . . . . ?
B1 C45 B6 B5 64.1(5) . . . . ?
B1 C46 B2 B4 -101.4(5) . . . . ?
B1 C46 B2 B9 -38.6(4) . . . . ?
B1 C46 B2 B3 -140.2(4) . . . . ?
B1 C46 B10 C45 -33.7(4) . . . . ?
B1 C46 B10 B3 103.1(4) . . . . ?
B1 C46 B10 B5 64.9(5) . . . . ?
B1 C46 B10 B6 1.5(5) . . . . ?
B1 C46 B3 B4 -2.3(5) . . . . ?
B1 C46 B3 B2 37.0(4) . . . . ?
B1 C46 B3 B10 -103.2(4) . . . . ?
B1 C46 B3 B5 -64.9(5) . . . . ?
B1 B7 B9 B4 100.8(4) . . . . ?
B1 B7 B9 B8 138.0(4) . . . . ?
B1 B7 B9 B2 37.1(4) . . . . ?
B1 B7 B6 C45 34.4(4) . . . . ?
B1 B7 B6 B8 -101.0(5) . . . . ?
B1 B7 B6 B10 -0.1(5) . . . . ?
B1 B7 B6 B5 -63.1(5) . . . . ?
B1 B2 B9 B4 -138.0(4) . . . . ?
B1 B2 B9 B8 -100.7(4) . . . . ?
B1 B2 B9 B7 -37.6(4) . . . . ?
B1 B2 B3 C46 -35.5(4) . . . . ?
B1 B2 B3 B4 100.3(5) . . . . ?
B1 B2 B3 B10 -0.6(6) . . . . ?
B1 B2 B3 B5 62.8(5) . . . . ?
C8 C13 C12 C11 -1.0(9) . . . . ?
C8 C9 C10 C11 -1.0(11) . . . . ?
B4 B8 B7 C45 -61.4(5) . . . . ?
B4 B8 B7 B1 0.0(6) . . . . ?
B4 B8 B7 B9 37.4(4) . . . . ?
B4 B8 B7 B6 -100.3(5) . . . . ?
B4 B8 B9 B1 -100.4(5) . . . . ?
B4 B8 B9 B7 -138.2(4) . . . . ?
B4 B8 B9 B2 -37.4(4) . . . . ?
B4 B8 B5 B10 101.2(5) . . . . ?
B4 B8 B5 B3 37.4(4) . . . . ?
B4 B8 B5 B6 138.6(5) . . . . ?
B4 B8 B6 C45 62.5(5) . . . . ?
B4 B8 B6 B7 101.1(5) . . . . ?
B4 B8 B6 B10 0.7(6) . . . . ?
B4 B8 B6 B5 -36.6(4) . . . . ?
B4 B2 B9 B1 138.0(4) . . . . ?
B4 B2 B9 B8 37.3(4) . . . . ?
B4 B2 B9 B7 100.4(5) . . . . ?
B4 B2 B3 C46 -135.8(4) . . . . ?
B4 B2 B3 B10 -101.0(5) . . . . ?
B4 B2 B3 B5 -37.6(4) . . . . ?
B4 B3 B5 B8 -37.3(4) . . . . ?
B4 B3 B5 B10 -137.5(4) . . . . ?
B4 B3 B5 B6 -100.6(5) . . . . ?
B4 B5 B6 C45 -62.2(5) . . . . ?
B4 B5 B6 B8 37.2(4) . . . . ?
B4 B5 B6 B7 -0.6(6) . . . . ?
B4 B5 B6 B10 -101.0(5) . . . . ?
C3 O1 C01T F3 -168.8(7) . . . . ?
C3 O1 C01T F2 -44.8(11) . . . . ?
C3 O1 C01T F1 75.1(9) . . . . ?
C12 C13 C8 C9 1.4(9) . . . . ?
C12 C11 C10 C9 1.4(12) . . . . ?
C5 C6 C1 C2 -5.7(11) . . . . ?
B8 B4 B2 C46 62.5(5) . . . . ?
B8 B4 B2 B1 0.2(5) . . . . ?
B8 B4 B2 B9 -37.3(4) . . . . ?
B8 B4 B2 B3 101.5(5) . . . . ?
B8 B4 B9 B1 101.0(4) . . . . ?
B8 B4 B9 B7 37.1(4) . . . . ?
B8 B4 B9 B2 138.3(4) . . . . ?
B8 B4 B3 C46 -61.9(5) . . . . ?
B8 B4 B3 B2 -100.4(5) . . . . ?
B8 B4 B3 B10 -0.4(6) . . . . ?
B8 B4 B3 B5 37.5(4) . . . . ?
B8 B4 B5 B10 -100.4(5) . . . . ?
B8 B4 B5 B3 -138.6(4) . . . . ?
B8 B4 B5 B6 -36.9(4) . . . . ?
B8 B7 B9 B1 -138.0(4) . . . . ?
B8 B7 B9 B4 -37.2(4) . . . . ?
B8 B7 B9 B2 -100.8(5) . . . . ?
B8 B7 B6 C45 135.3(4) . . . . ?
B8 B7 B6 B10 100.9(5) . . . . ?
B8 B7 B6 B5 37.9(4) . . . . ?
B8 B5 B6 C45 -99.4(4) . . . . ?
B8 B5 B6 B7 -37.8(4) . . . . ?
B8 B5 B6 B10 -138.1(5) . . . . ?
C1 C6 C5 C4 3.6(10) . . . . ?
B7 C45 C46 Si2 152.3(3) . . . . ?
B7 C45 C46 B1 38.6(4) . . . . ?
B7 C45 C46 B2 -0.5(5) . . . . ?
B7 C45 C46 B10 -104.7(4) . . . . ?
B7 C45 C46 B3 -65.3(5) . . . . ?
B7 C45 B1 C46 -139.4(4) . . . . ?
B7 C45 B1 B2 -101.7(4) . . . . ?
B7 C45 B1 B9 -38.7(4) . . . . ?
B7 C45 B10 C46 103.0(4) . . . . ?
B7 C45 B10 B3 64.7(5) . . . . ?
B7 C45 B10 B5 2.5(6) . . . . ?
B7 C45 B10 B6 -37.1(4) . . . . ?
B7 C45 B6 B8 39.2(4) . . . . ?
B7 C45 B6 B10 141.0(4) . . . . ?
B7 C45 B6 B5 101.9(4) . . . . ?
B7 B1 B2 C46 -99.1(4) . . . . ?
B7 B1 B2 B4 -0.2(5) . . . . ?
B7 B1 B2 B9 37.2(4) . . . . ?
B7 B1 B2 B3 -63.3(5) . . . . ?
B7 B1 B9 B4 -100.7(5) . . . . ?
B7 B1 B9 B8 -37.4(4) . . . . ?
B7 B1 B9 B2 -138.3(4) . . . . ?
B7 B8 B9 B1 37.8(4) . . . . ?
B7 B8 B9 B4 138.2(4) . . . . ?
B7 B8 B9 B2 100.8(4) . . . . ?
B7 B8 B5 B4 -100.8(5) . . . . ?
B7 B8 B5 B10 0.4(6) . . . . ?
B7 B8 B5 B3 -63.4(5) . . . . ?
B7 B8 B5 B6 37.8(4) . . . . ?
B7 B8 B6 C45 -38.6(4) . . . . ?
B7 B8 B6 B10 -100.4(5) . . . . ?
B7 B8 B6 B5 -137.7(5) . . . . ?
B2 C46 B1 C45 137.0(4) . . . . ?
B2 C46 B1 B7 101.6(4) . . . . ?
B2 C46 B1 B9 38.9(4) . . . . ?
B2 C46 B10 C45 -99.8(4) . . . . ?
B2 C46 B10 B3 36.9(4) . . . . ?
B2 C46 B10 B5 -1.3(5) . . . . ?
B2 C46 B10 B6 -64.7(5) . . . . ?
B2 C46 B3 B4 -39.3(4) . . . . ?
B2 C46 B3 B10 -140.1(4) . . . . ?
B2 C46 B3 B5 -101.8(5) . . . . ?
B2 B1 B7 C45 98.2(4) . . . . ?
B2 B1 B7 B8 0.1(5) . . . . ?
B2 B1 B7 B9 -37.5(4) . . . . ?
B2 B1 B7 B6 63.6(5) . . . . ?
B2 B1 B9 B4 37.6(4) . . . . ?
B2 B1 B9 B8 100.8(5) . . . . ?
B2 B1 B9 B7 138.3(4) . . . . ?
B2 B4 B8 B7 -0.1(6) . . . . ?
B2 B4 B8 B9 37.2(4) . . . . ?
B2 B4 B8 B5 -100.5(4) . . . . ?
B2 B4 B8 B6 -63.4(5) . . . . ?
B2 B4 B9 B1 -37.2(4) . . . . ?
B2 B4 B9 B8 -138.3(4) . . . . ?
B2 B4 B9 B7 -101.2(5) . . . . ?
B2 B4 B3 C46 38.5(4) . . . . ?
B2 B4 B3 B10 99.9(4) . . . . ?
B2 B4 B3 B5 137.9(5) . . . . ?
B2 B4 B5 B8 101.1(5) . . . . ?
B2 B4 B5 B10 0.8(6) . . . . ?
B2 B4 B5 B3 -37.4(4) . . . . ?
B2 B4 B5 B6 64.3(5) . . . . ?
B2 B3 B5 B4 38.0(4) . . . . ?
B2 B3 B5 B8 0.7(5) . . . . ?
B2 B3 B5 B10 -99.5(4) . . . . ?
B2 B3 B5 B6 -62.6(5) . . . . ?
B9 B1 B7 C45 135.8(4) . . . . ?
B9 B1 B7 B8 37.7(4) . . . . ?
B9 B1 B7 B6 101.1(5) . . . . ?
B9 B1 B2 C46 -136.3(4) . . . . ?
B9 B1 B2 B4 -37.5(4) . . . . ?
B9 B1 B2 B3 -100.5(5) . . . . ?
B9 B4 B8 B7 -37.4(4) . . . . ?
B9 B4 B8 B5 -137.7(4) . . . . ?
B9 B4 B8 B6 -100.7(5) . . . . ?
B9 B4 B2 C46 99.9(4) . . . . ?
B9 B4 B2 B1 37.5(4) . . . . ?
B9 B4 B2 B3 138.9(5) . . . . ?
B9 B4 B3 C46 1.7(6) . . . . ?
B9 B4 B3 B2 -36.7(4) . . . . ?
B9 B4 B3 B10 63.2(5) . . . . ?
B9 B4 B3 B5 101.1(5) . . . . ?
B9 B4 B5 B8 37.9(4) . . . . ?
B9 B4 B5 B10 -62.5(5) . . . . ?
B9 B4 B5 B3 -100.7(5) . . . . ?
B9 B4 B5 B6 1.0(6) . . . . ?
B9 B8 B7 C45 -98.8(4) . . . . ?
B9 B8 B7 B1 -37.4(4) . . . . ?
B9 B8 B7 B6 -137.7(4) . . . . ?
B9 B8 B5 B4 -37.6(4) . . . . ?
B9 B8 B5 B10 63.6(5) . . . . ?
B9 B8 B5 B3 -0.2(5) . . . . ?
B9 B8 B5 B6 101.0(5) . . . . ?
B9 B8 B6 C45 -0.9(6) . . . . ?
B9 B8 B6 B7 37.7(4) . . . . ?
B9 B8 B6 B10 -62.7(5) . . . . ?
B9 B8 B6 B5 -99.9(5) . . . . ?
B9 B7 B6 C45 97.4(4) . . . . ?
B9 B7 B6 B8 -38.0(4) . . . . ?
B9 B7 B6 B10 62.9(5) . . . . ?
B9 B7 B6 B5 0.0(6) . . . . ?
B9 B2 B3 C46 -99.1(4) . . . . ?
B9 B2 B3 B4 36.7(4) . . . . ?
B9 B2 B3 B10 -64.2(5) . . . . ?
B9 B2 B3 B5 -0.8(5) . . . . ?
C01T O1 C3 C4 110.3(9) . . . . ?
C01T O1 C3 C2 -72.3(10) . . . . ?
B10 C45 C46 Si2 -103.0(4) . . . . ?
B10 C45 C46 B1 143.3(4) . . . . ?
B10 C45 C46 B2 104.2(4) . . . . ?
B10 C45 C46 B3 39.4(4) . . . . ?
B10 C45 B1 C46 -34.1(4) . . . . ?
B10 C45 B1 B7 105.3(4) . . . . ?
B10 C45 B1 B2 3.6(5) . . . . ?
B10 C45 B1 B9 66.6(5) . . . . ?
B10 C45 B7 B1 -103.7(4) . . . . ?
B10 C45 B7 B8 -2.2(6) . . . . ?
B10 C45 B7 B9 -65.1(5) . . . . ?
B10 C45 B7 B6 37.1(4) . . . . ?
B10 C45 B6 B8 -101.8(5) . . . . ?
B10 C45 B6 B7 -141.0(4) . . . . ?
B10 C45 B6 B5 -39.1(4) . . . . ?
B10 C46 B1 C45 33.9(4) . . . . ?
B10 C46 B1 B7 -1.5(5) . . . . ?
B10 C46 B1 B2 -103.1(4) . . . . ?
B10 C46 B1 B9 -64.2(5) . . . . ?
B10 C46 B2 B1 103.1(4) . . . . ?
B10 C46 B2 B4 1.7(5) . . . . ?
B10 C46 B2 B9 64.5(5) . . . . ?
B10 C46 B2 B3 -37.0(4) . . . . ?
B10 C46 B3 B4 100.8(5) . . . . ?
B10 C46 B3 B2 140.1(4) . . . . ?
B10 C46 B3 B5 38.3(4) . . . . ?
B10 B3 B5 B4 137.5(4) . . . . ?
B10 B3 B5 B8 100.1(4) . . . . ?
B10 B3 B5 B6 36.9(4) . . . . ?
B10 B5 B6 C45 38.8(4) . . . . ?
B10 B5 B6 B8 138.1(5) . . . . ?
B10 B5 B6 B7 100.3(5) . . . . ?
B3 C46 B1 C45 100.1(4) . . . . ?
B3 C46 B1 B7 64.7(5) . . . . ?
B3 C46 B1 B2 -36.9(4) . . . . ?
B3 C46 B1 B9 2.0(5) . . . . ?
B3 C46 B2 B1 140.2(4) . . . . ?
B3 C46 B2 B4 38.8(4) . . . . ?
B3 C46 B2 B9 101.5(5) . . . . ?
B3 C46 B10 C45 -136.8(4) . . . . ?
B3 C46 B10 B5 -38.2(4) . . . . ?
B3 C46 B10 B6 -101.6(4) . . . . ?
B3 B4 B8 B7 63.1(5) . . . . ?
B3 B4 B8 B9 100.5(5) . . . . ?
B3 B4 B8 B5 -37.2(4) . . . . ?
B3 B4 B8 B6 -0.1(6) . . . . ?
B3 B4 B2 C46 -39.0(4) . . . . ?
B3 B4 B2 B1 -101.3(4) . . . . ?
B3 B4 B2 B9 -138.9(5) . . . . ?
B3 B4 B9 B1 -0.5(6) . . . . ?
B3 B4 B9 B8 -101.6(5) . . . . ?
B3 B4 B9 B7 -64.5(5) . . . . ?
B3 B4 B9 B2 36.7(4) . . . . ?
B3 B4 B5 B8 138.6(4) . . . . ?
B3 B4 B5 B10 38.2(4) . . . . ?
B3 B4 B5 B6 101.7(5) . . . . ?
B3 B2 B9 B1 101.4(4) . . . . ?
B3 B2 B9 B4 -36.6(4) . . . . ?
B3 B2 B9 B8 0.7(5) . . . . ?
B3 B2 B9 B7 63.8(5) . . . . ?
B3 B10 B5 B4 -38.2(4) . . . . ?
B3 B10 B5 B8 -101.8(5) . . . . ?
B3 B10 B5 B6 -139.0(4) . . . . ?
B3 B10 B6 C45 -98.6(4) . . . . ?
B3 B10 B6 B8 -1.0(5) . . . . ?
B3 B10 B6 B7 -64.2(5) . . . . ?
B3 B10 B6 B5 36.6(4) . . . . ?
B3 B5 B6 C45 1.8(5) . . . . ?
B3 B5 B6 B8 101.1(5) . . . . ?
B3 B5 B6 B7 63.3(5) . . . . ?
B3 B5 B6 B10 -37.0(4) . . . . ?
B5 B4 B8 B7 100.3(4) . . . . ?
B5 B4 B8 B9 137.7(4) . . . . ?
B5 B4 B8 B6 37.0(4) . . . . ?
B5 B4 B2 C46 -1.5(6) . . . . ?
B5 B4 B2 B1 -63.8(5) . . . . ?
B5 B4 B2 B9 -101.4(5) . . . . ?
B5 B4 B2 B3 37.5(4) . . . . ?
B5 B4 B9 B1 62.9(5) . . . . ?
B5 B4 B9 B8 -38.2(4) . . . . ?
B5 B4 B9 B7 -1.0(6) . . . . ?
B5 B4 B9 B2 100.1(5) . . . . ?
B5 B4 B3 C46 -99.4(4) . . . . ?
B5 B4 B3 B2 -137.9(5) . . . . ?
B5 B4 B3 B10 -37.9(4) . . . . ?
B5 B8 B7 C45 1.0(6) . . . . ?
B5 B8 B7 B1 62.4(5) . . . . ?
B5 B8 B7 B9 99.8(5) . . . . ?
B5 B8 B7 B6 -37.9(4) . . . . ?
B5 B8 B9 B1 -63.2(5) . . . . ?
B5 B8 B9 B4 37.2(4) . . . . ?
B5 B8 B9 B7 -101.1(4) . . . . ?
B5 B8 B9 B2 -0.3(5) . . . . ?
B5 B8 B6 C45 99.0(4) . . . . ?
B5 B8 B6 B7 137.7(5) . . . . ?
B5 B8 B6 B10 37.2(4) . . . . ?
B5 B10 B3 C46 136.6(4) . . . . ?
B5 B10 B3 B4 37.8(4) . . . . ?
B5 B10 B3 B2 101.6(5) . . . . ?
B5 B10 B6 C45 -135.2(4) . . . . ?
B5 B10 B6 B8 -37.5(4) . . . . ?
B5 B10 B6 B7 -100.8(5) . . . . ?
C4 C3 C2 C1 3.5(12) . . . . ?
B6 C45 C46 Si2 -140.6(3) . . . . ?
B6 C45 C46 B1 105.8(4) . . . . ?
B6 C45 C46 B2 66.7(5) . . . . ?
B6 C45 C46 B10 -37.5(4) . . . . ?
B6 C45 C46 B3 1.9(5) . . . . ?
B6 C45 B1 C46 -102.0(4) . . . . ?
B6 C45 B1 B7 37.4(4) . . . . ?
B6 C45 B1 B2 -64.3(5) . . . . ?
B6 C45 B1 B9 -1.3(5) . . . . ?
B6 C45 B7 B1 -140.8(4) . . . . ?
B6 C45 B7 B8 -39.3(4) . . . . ?
B6 C45 B7 B9 -102.2(5) . . . . ?
B6 C45 B10 C46 140.0(4) . . . . ?
B6 C45 B10 B3 101.7(4) . . . . ?
B6 C45 B10 B5 39.5(4) . . . . ?
B6 B8 B7 C45 38.9(4) . . . . ?
B6 B8 B7 B1 100.3(4) . . . . ?
B6 B8 B7 B9 137.7(4) . . . . ?
B6 B8 B9 B1 0.1(6) . . . . ?
B6 B8 B9 B4 100.5(5) . . . . ?
B6 B8 B9 B7 -37.7(4) . . . . ?
B6 B8 B9 B2 63.1(5) . . . . ?
B6 B8 B5 B4 -138.6(5) . . . . ?
B6 B8 B5 B10 -37.4(4) . . . . ?
B6 B8 B5 B3 -101.2(5) . . . . ?
B6 B7 B9 B1 -100.1(4) . . . . ?
B6 B7 B9 B4 0.7(6) . . . . ?
B6 B7 B9 B8 37.9(4) . . . . ?
B6 B7 B9 B2 -63.0(5) . . . . ?
B6 B10 B3 C46 99.7(4) . . . . ?
B6 B10 B3 B4 0.9(5) . . . . ?
B6 B10 B3 B2 64.7(5) . . . . ?
B6 B10 B3 B5 -36.9(4) . . . . ?
B6 B10 B5 B4 100.8(5) . . . . ?
B6 B10 B5 B8 37.1(4) . . . . ?
B6 B10 B5 B3 139.0(4) . . . . ?
C01Z O2 C26 C27 92.2(9) . . . . ?
C01Z O2 C26 C25 -94.2(9) . . . . ?
C2 C3 C4 C5 -5.6(11) . . . . ?
